data_7219136
loop_
_publ_author_name
'Tenorio Clavijo, Juan Carlos'
'Guimar\~aes, Freddy Fernandes'
'Ellena, Javier'
'Martins, Felipe Terra'

_publ_section_title
;
 Isostructurality and the conformational role of the
 2&#x2032;,3&#x2032;-moieties in the diversity of lamivudine crystal forms
 probed in halide salts
;
_journal_issue 28
_journal_name_full CrystEngComm
_journal_page_first 5187
_journal_paper_doi 10.1039/C4CE02373K
_journal_volume 17
_journal_year 2015
_chemical_absolute_configuration rm
_chemical_compound_source 'synthesis as described'
_chemical_formula_moiety 'C8  H12  N3  O3  S,  F2  H'
_chemical_formula_sum 'C8 H13 F2 N3 O3 S'
_chemical_formula_weight 269.27
_chemical_name_common Lamivudine_Hydrofluoride
_chemical_name_systematic
;
 ?
;
_space_group_IT_number 4
_symmetry_cell_setting monoclinic
_symmetry_Int_Tables_number 4
_symmetry_space_group_name_Hall 'P 2yb'
_symmetry_space_group_name_H-M 'P 1 21 1'
_atom_sites_solution_hydrogens mixed
_audit_conform_dict_location ftp://ftp.iucr.org/pub/cif_core.dic
_audit_conform_dict_name cif_core.dic
_audit_conform_dict_version 2.4.3
_audit_creation_date 2014-11-05T16:04:10-00:00
_audit_creation_method 'WinGX routine CIF_UPDATE'
_audit_update_record
;
2014-11-06 deposited with the CCDC.
2014-12-18 downloaded from the CCDC.
;
_cell_angle_alpha 90
_cell_angle_beta 103.854(2)
_cell_angle_gamma 90
_cell_formula_units_Z 2
_cell_length_a 5.43490(10)
_cell_length_b 12.0714(3)
_cell_length_c 8.6515(3)
_cell_measurement_reflns_used 1181
_cell_measurement_temperature 293(2)
_cell_measurement_theta_max 26.37
_cell_measurement_theta_min 2.91
_cell_measurement_wavelength 0.71073
_cell_volume 551.09(3)
_computing_cell_refinement 'HKL Scalepack (Otwinowski & Minor 1997)'
_computing_data_collection 'Collect (Bruker AXS BV, 1997-2004)'
_computing_data_reduction 'HKL Denzo and Scalepack (Otwinowski & Minor 1997)'
_computing_molecular_graphics 'Ortep-3 for Windows (Farrugia, 1997)'
_computing_publication_material 'WinGX publication routines (Farrugia, 1999)'
_computing_structure_refinement 'SHELXL-2012 (Sheldrick, 2012)'
_diffrn_ambient_temperature 293(2)
_diffrn_detector 'CCD plate'
_diffrn_detector_area_resol_mean 9
_diffrn_measured_fraction_theta_full 0.996
_diffrn_measured_fraction_theta_max 0.997
_diffrn_measurement_device '95mm CCD camera on \k-goniostat'
_diffrn_measurement_device_type KappaCCD
_diffrn_measurement_method 'CCD rotation images, thick slices'
_diffrn_orient_matrix_UB_11 -0.116146
_diffrn_orient_matrix_UB_12 0.064619
_diffrn_orient_matrix_UB_13 -0.002886
_diffrn_orient_matrix_UB_21 0.14846
_diffrn_orient_matrix_UB_22 0.047959
_diffrn_orient_matrix_UB_23 0.048472
_diffrn_orient_matrix_UB_31 0.019587
_diffrn_orient_matrix_UB_32 0.019671
_diffrn_orient_matrix_UB_33 -0.108697
_diffrn_radiation_monochromator 'horizonally mounted graphite crystal'
_diffrn_radiation_probe x-ray
_diffrn_radiation_type MoK\a
_diffrn_radiation_wavelength 0.71073
_diffrn_reflns_Laue_measured_fraction_full 0.996
_diffrn_reflns_Laue_measured_fraction_max 0.997
_diffrn_reflns_limit_h_max 6
_diffrn_reflns_limit_h_min -6
_diffrn_reflns_limit_k_max 14
_diffrn_reflns_limit_k_min -15
_diffrn_reflns_limit_l_max 10
_diffrn_reflns_limit_l_min -10
_diffrn_reflns_number 2189
_diffrn_reflns_point_group_measured_fraction_full 0.978
_diffrn_reflns_point_group_measured_fraction_max 0.962
_diffrn_reflns_reduction_process
;
        Scaled and merged with Sortav
        R.H. Blessing, (1987) Cryst. Rev. 1, 3-58
        R.H. Blessing, (1989) J. Appl. Cryst. 22, 396-397
;
_diffrn_reflns_theta_full 25.242
_diffrn_reflns_theta_max 26.376
_diffrn_reflns_theta_min 2.954
_diffrn_source 'Enraf Nonius FR590'
_exptl_absorpt_coefficient_mu 0.324
_exptl_absorpt_correction_type none
_exptl_crystal_colour colourless
_exptl_crystal_density_diffrn 1.623
_exptl_crystal_density_method 'not measured'
_exptl_crystal_description prism
_exptl_crystal_F_000 280
_exptl_crystal_size_max 0.18
_exptl_crystal_size_mid 0.17
_exptl_crystal_size_min 0.14
_refine_diff_density_max 0.175
_refine_diff_density_min -0.188
_refine_diff_density_rms 0.039
_refine_ls_abs_structure_details
;
 Flack x determined using 901 quotients [(I+)-(I-)]/[(I+)+(I-)]
 (Parsons and Flack (2004), Acta Cryst. A60, s61).
;
_refine_ls_abs_structure_Flack -0.06(3)
_refine_ls_extinction_coef 0.069(9)
_refine_ls_extinction_expression Fc^*^=kFc[1+0.001xFc^2^\l^3^/sin(2\q)]^-1/4^
_refine_ls_extinction_method SHELXL
_refine_ls_goodness_of_fit_ref 1.067
_refine_ls_hydrogen_treatment mixed
_refine_ls_matrix_type full
_refine_ls_number_constraints 0
_refine_ls_number_parameters 159
_refine_ls_number_reflns 2174
_refine_ls_number_restraints 1
_refine_ls_restrained_S_all 1.067
_refine_ls_R_factor_all 0.0341
_refine_ls_R_factor_gt 0.0308
_refine_ls_shift/su_max 0
_refine_ls_shift/su_mean 0
_refine_ls_structure_factor_coef Fsqd
_refine_ls_weighting_details
;
 w=1/[\s^2^(Fo^2^)+(0.0468P)^2^+0.0909P]
 where P=(Fo^2^+2Fc^2^)/3
;
_refine_ls_weighting_scheme calc
_refine_ls_wR_factor_gt 0.0772
_refine_ls_wR_factor_ref 0.0803
_reflns_number_gt 2043
_reflns_number_total 2174
_reflns_threshold_expression 'I > 2\s(I)'
_cod_data_source_file c4ce02373k1.cif
_cod_data_source_block shelx
_cod_depositor_comments 'Adding full bibliography for 7219133--7219137.cif.'
_cod_original_sg_symbol_H-M 'P 21'
_cod_original_formula_sum 'C8  H13  F2  N3  O3  S'
_cod_database_code 7219136
_shelx_estimated_absorpt_t_min 0.944
_shelx_estimated_absorpt_t_max 0.956

loop_
_symmetry_equiv_pos_as_xyz
'x, y, z'
'-x, y+1/2, -z'

loop_
_atom_site_label
_atom_site_type_symbol
_atom_site_fract_x
_atom_site_fract_y
_atom_site_fract_z
_atom_site_U_iso_or_equiv
_atom_site_adp_type
_atom_site_occupancy
_atom_site_calc_flag
F1 F -0.4955(4) 0.6998(2) 0.5301(3) 0.0654(6) Uani 1 d
F2 F -0.4579(5) 0.77687(18) 0.7758(2) 0.0607(6) Uani 1 d
H1A H -0.480(9) 0.741(4) 0.673(6) 0.091 Uiso 1 d
C1' C 0.2472(5) 0.6539(2) 0.1445(3) 0.0359(6) Uani 1 d
H1' H 0.3354 0.7167 0.2054 0.043 Uiso 1 calc
C2 C -0.0335(5) 0.6544(2) 0.3259(3) 0.0342(6) Uani 1 d
C2' C 0.0681(6) 0.6968(3) -0.0061(4) 0.0468(7) Uani 1 d
H2A' H 0.14 0.7605 -0.0479 0.056 Uiso 1 calc
H2B' H -0.0938 0.7177 0.0139 0.056 Uiso 1 calc
C4 C -0.1670(5) 0.4866(2) 0.4312(3) 0.0344(6) Uani 1 d
C4' C 0.3670(5) 0.5563(2) -0.0655(3) 0.0373(6) Uani 1 d
H4' H 0.4629 0.6056 -0.1194 0.045 Uiso 1 calc
C5 C -0.0153(6) 0.4242(2) 0.3504(3) 0.0387(6) Uani 1 d
H5 H -0.0069 0.3474 0.3591 0.046 Uiso 1 calc
C5' C 0.4434(7) 0.4389(3) -0.0856(4) 0.0467(7) Uani 1 d
H5A' H 0.6186 0.4277 -0.0293 0.056 Uiso 1 calc
H5B' H 0.3386 0.3887 -0.0414 0.056 Uiso 1 calc
C6 C 0.1165(5) 0.4790(2) 0.2606(3) 0.0353(6) Uani 1 d
H6 H 0.2168 0.4388 0.2074 0.042 Uiso 1 calc
N1 N 0.1073(4) 0.5914(2) 0.2455(2) 0.0329(5) Uani 1 d
N3 N -0.1634(4) 0.5977(2) 0.4179(2) 0.0349(5) Uani 1 d
H3 H -0.2489 0.6357 0.471 0.052 Uiso 1 calc
N4 N -0.3057(5) 0.4406(2) 0.5184(3) 0.0446(6) Uani 1 d
H4A H -0.3936 0.4814 0.5666 0.067 Uiso 1 calc
H4B H -0.3089 0.3697 0.5274 0.067 Uiso 1 calc
O1' O 0.4263(3) 0.58315(19) 0.10259(19) 0.0381(4) Uani 1 d
O2 O -0.0428(4) 0.75590(16) 0.3139(3) 0.0451(5) Uani 1 d
O5' O 0.4137(5) 0.4165(2) -0.2494(3) 0.0605(7) Uani 1 d
H5C' H 0.3012 0.3705 -0.2784 0.091 Uiso 1 calc
S3' S 0.03324(14) 0.58195(9) -0.14142(8) 0.0508(2) Uani 1 d

loop_
_atom_site_aniso_label
_atom_site_aniso_U_11
_atom_site_aniso_U_22
_atom_site_aniso_U_33
_atom_site_aniso_U_23
_atom_site_aniso_U_13
_atom_site_aniso_U_12
F1 0.0568(11) 0.0849(15) 0.0554(12) -0.0180(11) 0.0155(9) 0.0190(11)
F2 0.0868(16) 0.0508(11) 0.0463(10) -0.0028(8) 0.0197(10) -0.0088(10)
C1' 0.0381(14) 0.0346(14) 0.0361(14) -0.0030(11) 0.0113(12) -0.0014(11)
C2 0.0359(13) 0.0333(16) 0.0326(13) -0.0029(11) 0.0066(11) 0.0034(10)
C2' 0.0532(17) 0.0485(17) 0.0387(15) 0.0074(13) 0.0111(13) 0.0052(14)
C4 0.0376(14) 0.0388(15) 0.0261(12) -0.0029(10) 0.0060(10) 0.0022(11)
C4' 0.0380(13) 0.0453(17) 0.0306(13) -0.0002(10) 0.0119(10) -0.0067(11)
C5 0.0500(16) 0.0307(14) 0.0389(15) 0.0004(11) 0.0173(13) 0.0055(12)
C5' 0.0584(18) 0.0429(17) 0.0444(16) -0.0044(13) 0.0235(15) -0.0047(13)
C6 0.0407(14) 0.0334(14) 0.0325(13) -0.0016(10) 0.0101(11) 0.0062(11)
N1 0.0352(10) 0.0332(12) 0.0312(10) -0.0026(10) 0.0099(8) 0.0010(9)
N3 0.0385(11) 0.0374(13) 0.0298(10) -0.0039(10) 0.0104(8) 0.0043(10)
N4 0.0530(14) 0.0474(15) 0.0381(13) -0.0011(10) 0.0205(12) -0.0001(11)
O1' 0.0333(8) 0.0487(11) 0.0324(9) -0.0063(10) 0.0081(7) 0.0000(9)
O2 0.0538(12) 0.0323(12) 0.0513(12) -0.0042(9) 0.0170(10) 0.0054(9)
O5' 0.0783(17) 0.0632(16) 0.0518(14) -0.0233(12) 0.0389(13) -0.0291(13)
S3' 0.0408(4) 0.0736(5) 0.0349(4) -0.0096(4) 0.0030(3) -0.0010(4)

loop_
_atom_type_symbol
_atom_type_description
_atom_type_scat_dispersion_real
_atom_type_scat_dispersion_imag
_atom_type_scat_source
C C 0.0033 0.0016 'International Tables Vol C Tables 4.2.6.8 and 6.1.1.4'
H H 0 0 'International Tables Vol C Tables 4.2.6.8 and 6.1.1.4'
N N 0.0061 0.0033 'International Tables Vol C Tables 4.2.6.8 and 6.1.1.4'
O O 0.0106 0.006 'International Tables Vol C Tables 4.2.6.8 and 6.1.1.4'
F F 0.0171 0.0103 'International Tables Vol C Tables 4.2.6.8 and 6.1.1.4'
S S 0.1246 0.1234 'International Tables Vol C Tables 4.2.6.8 and 6.1.1.4'

loop_
_exptl_crystal_face_index_h
_exptl_crystal_face_index_k
_exptl_crystal_face_index_l
_exptl_crystal_face_perp_dist
0 1 0 0.048
0 -1 0 0.09
1 0 0 0.086
-1 0 0 0.089
0 0 1 0.103
0 0 -1 0.074
-2 -3 0 0.079
6 1 -6 0.089

loop_
_geom_angle_atom_site_label_1
_geom_angle_atom_site_label_2
_geom_angle_atom_site_label_3
_geom_angle
O1' C1' N1 108.9(2)
O1' C1' C2' 109.1(2)
N1 C1' C2' 111.3(2)
O1' C1' H1' 109.2
N1 C1' H1' 109.2
C2' C1' H1' 109.2
O2 C2 N3 122.1(2)
O2 C2 N1 121.6(3)
N3 C2 N1 116.3(2)
C1' C2' S3' 104.0(2)
C1' C2' H2A' 111
S3' C2' H2A' 111
C1' C2' H2B' 111
S3' C2' H2B' 111
H2A' C2' H2B' 109
N4 C4 N3 119.5(2)
N4 C4 C5 122.8(3)
N3 C4 C5 117.7(2)
O1' C4' C5' 109.1(2)
O1' C4' S3' 106.85(17)
C5' C4' S3' 113.7(2)
O1' C4' H4' 109
C5' C4' H4' 109
S3' C4' H4' 109
C6 C5 C4 118.3(3)
C6 C5 H5 120.8
C4 C5 H5 120.8
O5' C5' C4' 109.2(3)
O5' C5' H5A' 109.8
C4' C5' H5A' 109.8
O5' C5' H5B' 109.8
C4' C5' H5B' 109.8
H5A' C5' H5B' 108.3
C5 C6 N1 122.1(3)
C5 C6 H6 119
N1 C6 H6 119
C6 N1 C2 120.8(2)
C6 N1 C1' 123.2(2)
C2 N1 C1' 115.9(2)
C4 N3 C2 124.6(2)
C4 N3 H3 117.7
C2 N3 H3 117.7
C4 N4 H4A 120
C4 N4 H4B 120
H4A N4 H4B 120
C1' O1' C4' 113.2(2)
C5' O5' H5C' 109.5
C2' S3' C4' 87.43(14)

loop_
_geom_bond_atom_site_label_1
_geom_bond_atom_site_label_2
_geom_bond_distance
F1 H1A 1.31(5)
F2 H1A 0.97(5)
C1' O1' 1.407(3)
C1' N1 1.493(3)
C1' C2' 1.519(4)
C1' H1' 0.98
C2 O2 1.229(3)
C2 N3 1.367(3)
C2 N1 1.380(3)
C2' S3' 1.795(4)
C2' H2A' 0.97
C2' H2B' 0.97
C4 N4 1.311(4)
C4 N3 1.347(4)
C4 C5 1.418(4)
C4' O1' 1.449(3)
C4' C5' 1.499(4)
C4' S3' 1.802(3)
C4' H4' 0.98
C5 C6 1.349(4)
C5 H5 0.93
C5' O5' 1.414(4)
C5' H5A' 0.97
C5' H5B' 0.97
C6 N1 1.362(4)
C6 H6 0.93
N3 H3 0.86
N4 H4A 0.86
N4 H4B 0.86
O5' H5C' 0.82

loop_
_geom_torsion_atom_site_label_1
_geom_torsion_atom_site_label_2
_geom_torsion_atom_site_label_3
_geom_torsion_atom_site_label_4
_geom_torsion
O1' C1' C2' S3' 35.7(3)
N1 C1' C2' S3' -84.5(2)
N4 C4 C5 C6 178.5(3)
N3 C4 C5 C6 -2.3(4)
O1' C4' C5' O5' -173.1(2)
S3' C4' C5' O5' 67.7(3)
C4 C5 C6 N1 -0.1(4)
C5 C6 N1 C2 1.8(4)
C5 C6 N1 C1' -178.8(3)
O2 C2 N1 C6 179.7(3)
N3 C2 N1 C6 -0.9(4)
O2 C2 N1 C1' 0.3(4)
N3 C2 N1 C1' 179.6(2)
O1' C1' N1 C6 -13.6(3)
C2' C1' N1 C6 106.7(3)
O1' C1' N1 C2 165.9(2)
C2' C1' N1 C2 -73.8(3)
N4 C4 N3 C2 -177.5(2)
C5 C4 N3 C2 3.3(4)
O2 C2 N3 C4 177.6(3)
N1 C2 N3 C4 -1.7(4)
N1 C1' O1' C4' 111.9(2)
C2' C1' O1' C4' -9.8(3)
C5' C4' O1' C1' -144.1(2)
S3' C4' O1' C1' -20.7(3)
C1' C2' S3' C4' -40.0(2)
O1' C4' S3' C2' 35.6(2)
C5' C4' S3' C2' 156.0(2)
